data_4111038
loop_
_publ_author_name
'Keita Osanai'
'Atsushi Okazawa'
'Takashi Nogami'
'Takayuki Ishida'

_publ_contact_author_address
;
    Department of Applied Physics and Chemistry, The University of 
    Electro-Communications, Chofu, Tokyo 182-8585, Japan
;
_publ_contact_author_email ' ishi@pc.uec.ac.jp '
_publ_contact_author_fax ' +81-424-43-5501 '
_publ_contact_author_name ' Takayuki Ishida'
_publ_contact_author_phone ' +81-424-43-5490 '
_publ_section_title
;
 Strong Ferromagnetic Exchange Couplings in Copper(II) and Nickel(II)
 Complexes with a Paramagnetic Tridentate Chelate Ligand,
 2,2'-Bipyridin-6-yl tert-Butyl Nitroxide
;
_journal_name_full 'Journal of the American Chemical Society'
_journal_page_first 14008
_journal_page_last 14009
_journal_paper_doi 10.1021/ja065623c
_journal_volume 128
_journal_year 2006
_chemical_formula_moiety 'C14 H16 Cl2 Cu N3 O '
_chemical_formula_sum 'C14 H16 Cl2 Cu N3 O'
_chemical_formula_weight 376.75
_space_group_IT_number 14
_symmetry_cell_setting monoclinic
_symmetry_Int_Tables_number 14
_symmetry_space_group_name_Hall '-P 2ybc'
_symmetry_space_group_name_H-M 'P 1 21/c 1'
_audit_creation_date 2006-02-09
_audit_creation_method 'by CrystalStructure v3.5.1'
_cell_angle_alpha 90.0000
_cell_angle_beta 94.55(7)
_cell_angle_gamma 90.0000
_cell_formula_units_Z 4
_cell_length_a 11.965(8)
_cell_length_b 9.611(7)
_cell_length_c 12.864(10)
_cell_measurement_reflns_used 16015
_cell_measurement_temperature 90.
_cell_measurement_theta_max 27.5
_cell_measurement_theta_min 1.7
_cell_volume 1474.6(19)
_computing_cell_refinement PROCESS-AUTO
_computing_data_collection PROCESS-AUTO
_computing_data_reduction CrystalStructure
_computing_publication_material 'CrystalStructure 3.7.0'
_computing_structure_refinement CRYSTALS
_computing_structure_solution SIR92
_diffrn_detector_area_resol_mean 10.00
_diffrn_measured_fraction_theta_full 0.998
_diffrn_measured_fraction_theta_max 0.998
_diffrn_measurement_device_type 'Rigaku RAXIS-RAPID'
_diffrn_measurement_method \w
_diffrn_radiation_type 'Mo K\a'
_diffrn_radiation_wavelength 0.71069
_diffrn_reflns_av_R_equivalents 0.037
_diffrn_reflns_limit_h_max 15
_diffrn_reflns_limit_h_min -14
_diffrn_reflns_limit_k_max 12
_diffrn_reflns_limit_k_min -12
_diffrn_reflns_limit_l_max 16
_diffrn_reflns_limit_l_min -16
_diffrn_reflns_number 12498
_diffrn_reflns_theta_full 27.48
_diffrn_reflns_theta_max 27.48
_exptl_absorpt_coefficient_mu 1.844
_exptl_absorpt_correction_T_max 0.895
_exptl_absorpt_correction_T_min 0.452
_exptl_absorpt_correction_type numerical
_exptl_absorpt_process_details
;
    Higashi, T. (1999). Program for Absorption Correction.
    Rigaku Corporation, Tokyo, Japan.
;
_exptl_crystal_colour red
_exptl_crystal_density_diffrn 1.697
_exptl_crystal_description platelet
_exptl_crystal_F_000 768.00
_exptl_crystal_size_max 0.40
_exptl_crystal_size_mid 0.30
_exptl_crystal_size_min 0.06
_refine_diff_density_max 0.71
_refine_diff_density_min -0.56
_refine_ls_extinction_method none
_refine_ls_goodness_of_fit_ref 1.018
_refine_ls_hydrogen_treatment refall
_refine_ls_number_parameters 254
_refine_ls_number_reflns 3380
_refine_ls_R_factor_gt 0.0295
_refine_ls_shift/su_max 0.0000
_refine_ls_structure_factor_coef F
_refine_ls_weighting_details 'w = 1/[0.0005Fo^2^ + 1.0000\s(Fo^2^)]'
_refine_ls_weighting_scheme calc
_refine_ls_wR_factor_ref 0.0370
_reflns_number_gt 2749
_reflns_number_total 3380
_reflns_threshold_expression F^2^>2.0\s(F^2^)
_cod_data_source_file ja065623csi20060918_115345.cif
_cod_data_source_block '_[Cu(6bpyNO)Cl2]'
_cod_original_cell_volume 1474.5(18)
_cod_original_formula_sum 'C14 H16 Cl2 Cu N3 O '
_cod_database_code 4111038

loop_
_symmetry_equiv_pos_site_id
_symmetry_equiv_pos_as_xyz
1 +X,+Y,+Z
2 -X,1/2+Y,1/2-Z
3 -X,-Y,-Z
4 +X,1/2-Y,1/2+Z

loop_
_atom_site_label
_atom_site_type_symbol
_atom_site_fract_x
_atom_site_fract_y
_atom_site_fract_z
_atom_site_U_iso_or_equiv
_atom_site_adp_type
_atom_site_occupancy
_atom_site_symmetry_multiplicity
_atom_site_calc_flag
Cu(1) Cu 0.19973(2) -0.05311(3) 0.14619(2) 0.01126(6) Uani 1.00 1 d
Cl(1) Cl 0.24248(5) -0.27013(5) 0.11166(5) 0.01924(13) Uani 1.00 1 d
Cl(2) Cl 0.23412(4) -0.03089(5) 0.33288(4) 0.01514(12) Uani 1.00 1 d
O(1) O 0.35233(12) 0.03870(13) 0.11093(12) 0.0156(3) Uani 1.00 1 d
N(1) N 0.02793(14) -0.06728(18) 0.13634(13) 0.0120(4) Uani 1.00 1 d
N(2) N 0.15944(13) 0.13955(18) 0.11639(13) 0.0114(4) Uani 1.00 1 d
N(3) N 0.34702(13) 0.17281(18) 0.10257(14) 0.0124(4) Uani 1.00 1 d
C(1) C -0.03382(18) -0.1819(2) 0.14588(17) 0.0135(5) Uani 1.00 1 d
C(2) C -0.15000(18) -0.1774(2) 0.15026(17) 0.0155(5) Uani 1.00 1 d
C(3) C -0.20226(19) -0.0495(2) 0.14621(18) 0.0169(5) Uani 1.00 1 d
C(4) C -0.14031(18) 0.0707(2) 0.13581(18) 0.0158(5) Uani 1.00 1 d
C(5) C -0.02490(17) 0.0580(2) 0.13004(16) 0.0120(4) Uani 1.00 1 d
C(6) C 0.05051(17) 0.1765(2) 0.11506(16) 0.0124(5) Uani 1.00 1 d
C(7) C 0.01741(18) 0.3133(2) 0.09835(17) 0.0129(5) Uani 1.00 1 d
C(8) C 0.10068(18) 0.4103(2) 0.08148(17) 0.0138(5) Uani 1.00 1 d
C(9) C 0.21259(18) 0.3719(2) 0.08019(17) 0.0141(5) Uani 1.00 1 d
C(10) C 0.23924(17) 0.2325(2) 0.09974(17) 0.0120(4) Uani 1.00 1 d
C(11) C 0.45600(17) 0.2521(2) 0.09650(18) 0.0141(5) Uani 1.00 1 d
C(12) C 0.4640(2) 0.3653(2) 0.1798(2) 0.0190(5) Uani 1.00 1 d
C(13) C 0.55222(19) 0.1504(2) 0.1192(2) 0.0195(5) Uani 1.00 1 d
C(14) C 0.4599(2) 0.3081(2) -0.01459(19) 0.0187(5) Uani 1.00 1 d
H(1) H 0.0072(18) -0.268(2) 0.1487(18) 0.010(5) Uiso 1.00 1 d
H(2) H -0.187(2) -0.260(2) 0.161(2) 0.017(6) Uiso 1.00 1 d
H(3) H -0.282(2) -0.039(2) 0.153(2) 0.031(8) Uiso 1.00 1 d
H(4) H -0.1720(18) 0.156(2) 0.1353(18) 0.010(5) Uiso 1.00 1 d
H(5) H -0.060(2) 0.341(2) 0.1001(19) 0.016(6) Uiso 1.00 1 d
H(6) H 0.0790(19) 0.502(2) 0.0714(19) 0.013(5) Uiso 1.00 1 d
H(7) H 0.261(2) 0.432(2) 0.068(2) 0.018(6) Uiso 1.00 1 d
H(8) H 0.531(2) 0.398(2) 0.188(2) 0.024(7) Uiso 1.00 1 d
H(9) H 0.412(2) 0.442(2) 0.173(2) 0.025(7) Uiso 1.00 1 d
H(10) H 0.457(2) 0.319(2) 0.246(2) 0.021(6) Uiso 1.00 1 d
H(11) H 0.550(2) 0.113(2) 0.193(2) 0.021(6) Uiso 1.00 1 d
H(12) H 0.556(2) 0.074(3) 0.072(2) 0.039(9) Uiso 1.00 1 d
H(13) H 0.621(2) 0.199(3) 0.115(2) 0.032(7) Uiso 1.00 1 d
H(14) H 0.457(2) 0.232(3) -0.068(2) 0.031(7) Uiso 1.00 1 d
H(15) H 0.529(2) 0.350(2) -0.019(2) 0.025(7) Uiso 1.00 1 d
H(16) H 0.404(2) 0.375(2) -0.035(2) 0.024(6) Uiso 1.00 1 d

loop_
_atom_site_aniso_label
_atom_site_aniso_U_11
_atom_site_aniso_U_22
_atom_site_aniso_U_33
_atom_site_aniso_U_12
_atom_site_aniso_U_13
_atom_site_aniso_U_23
Cu(1) 0.01137(13) 0.00711(12) 0.01535(13) 0.00040(9) 0.00130(9) 0.00025(10)
Cl(1) 0.0202(2) 0.0088(2) 0.0291(3) 0.00120(19) 0.0048(2) -0.0034(2)
Cl(2) 0.0159(2) 0.0147(2) 0.0146(2) -0.00007(18) -0.00062(19) -0.00066(19)
O(1) 0.0151(7) 0.0085(7) 0.0235(8) 0.0007(5) 0.0042(6) 0.0017(6)
N(1) 0.0133(8) 0.0115(8) 0.0111(8) 0.0005(6) 0.0011(6) -0.0008(7)
N(2) 0.0125(8) 0.0103(8) 0.0116(8) 0.0001(6) 0.0024(6) 0.0004(7)
N(3) 0.0118(8) 0.0085(8) 0.0170(9) -0.0014(6) 0.0017(6) 0.0006(7)
C(1) 0.0188(10) 0.0111(10) 0.0102(10) -0.0003(8) -0.0006(8) 0.0007(8)
C(2) 0.0172(10) 0.0171(10) 0.0123(10) -0.0057(8) 0.0010(8) 0.0005(8)
C(3) 0.0144(10) 0.0184(11) 0.0178(11) -0.0018(8) 0.0015(8) 0.0025(9)
C(4) 0.0150(10) 0.0149(10) 0.0175(11) 0.0013(8) 0.0008(8) 0.0016(9)
C(5) 0.0150(10) 0.0118(10) 0.0088(9) -0.0009(7) -0.0008(7) -0.0006(8)
C(6) 0.0133(9) 0.0136(10) 0.0104(10) -0.0003(7) 0.0009(7) -0.0003(8)
C(7) 0.0121(10) 0.0131(9) 0.0132(10) 0.0022(7) -0.0007(8) -0.0010(8)
C(8) 0.0184(10) 0.0086(9) 0.0141(10) 0.0027(7) -0.0004(8) 0.0010(8)
C(9) 0.0172(10) 0.0098(9) 0.0153(10) -0.0027(8) 0.0017(8) -0.0006(8)
C(10) 0.0114(9) 0.0123(9) 0.0123(10) -0.0007(7) 0.0010(7) -0.0004(8)
C(11) 0.0116(9) 0.0120(10) 0.0188(11) -0.0024(7) 0.0029(8) 0.0009(8)
C(12) 0.0171(11) 0.0168(11) 0.0228(12) -0.0031(9) -0.0008(9) -0.0022(10)
C(13) 0.0125(10) 0.0161(11) 0.0293(14) -0.0003(8) -0.0010(9) 0.0029(10)
C(14) 0.0192(11) 0.0188(11) 0.0184(11) -0.0018(9) 0.0041(9) 0.0044(9)

loop_
_atom_type_symbol
_atom_type_description
_atom_type_scat_dispersion_real
_atom_type_scat_dispersion_imag
_atom_type_scat_source
C C 0.003 0.002
;
International Tables for Crystallography
(1992, Vol. C, Tables 4.2.6.8 and 6.1.1.4)
;
H H 0.000 0.000
;
International Tables for Crystallography
(1992, Vol. C, Table 6.1.1.4)
;
N N 0.006 0.003
;
International Tables for Crystallography
(1992, Vol. C, Tables 4.2.6.8 and 6.1.1.4)
;
O O 0.011 0.006
;
International Tables for Crystallography
(1992, Vol. C, Tables 4.2.6.8 and 6.1.1.4)
;
Cu Cu 0.320 1.265
;
International Tables for Crystallography
(1992, Vol. C, Tables 4.2.6.8 and 6.1.1.4)
;
Cl Cl 0.148 0.159
;
International Tables for Crystallography
(1992, Vol. C, Tables 4.2.6.8 and 6.1.1.4)
;

loop_
_geom_angle_atom_site_label_1
_geom_angle_atom_site_label_2
_geom_angle_atom_site_label_3
_geom_angle
Cl(1) Cu(1) Cl(2) 105.11(7)
Cl(1) Cu(1) O(1) 97.70(4)
Cl(1) Cu(1) N(1) 99.91(5)
Cl(1) Cu(1) N(2) 157.04(5)
Cl(2) Cu(1) O(1) 95.44(4)
Cl(2) Cu(1) N(1) 99.10(5)
Cl(2) Cu(1) N(2) 97.58(5)
O(1) Cu(1) N(1) 153.33(6)
O(1) Cu(1) N(2) 76.38(6)
N(1) Cu(1) N(2) 79.61(6)
Cu(1) O(1) N(3) 113.38(11)
Cu(1) N(1) C(1) 127.33(14)
Cu(1) N(1) C(5) 113.79(13)
C(1) N(1) C(5) 118.51(18)
Cu(1) N(2) C(6) 118.49(14)
Cu(1) N(2) C(10) 119.92(13)
C(6) N(2) C(10) 121.57(17)
O(1) N(3) C(10) 116.50(16)
O(1) N(3) C(11) 117.89(15)
C(10) N(3) C(11) 125.61(16)
N(1) C(1) C(2) 122.51(19)
C(1) C(2) C(3) 118.4(2)
C(2) C(3) C(4) 120.2(2)
C(3) C(4) C(5) 118.2(2)
N(1) C(5) C(4) 122.16(19)
N(1) C(5) C(6) 113.90(17)
C(4) C(5) C(6) 123.93(18)
N(2) C(6) C(5) 113.30(17)
N(2) C(6) C(7) 121.02(19)
C(5) C(6) C(7) 125.65(18)
C(6) C(7) C(8) 117.39(19)
C(7) C(8) C(9) 121.66(19)
C(8) C(9) C(10) 117.36(19)
N(2) C(10) N(3) 112.81(17)
N(2) C(10) C(9) 120.95(18)
N(3) C(10) C(9) 126.23(18)
N(3) C(11) C(12) 109.18(18)
N(3) C(11) C(13) 107.89(17)
N(3) C(11) C(14) 108.32(17)
C(12) C(11) C(13) 108.63(18)
C(12) C(11) C(14) 113.63(18)
C(13) C(11) C(14) 109.04(19)
N(1) C(1) H(1) 115.3(13)
C(2) C(1) H(1) 122.2(13)
C(1) C(2) H(2) 118.1(15)
C(3) C(2) H(2) 123.4(15)
C(2) C(3) H(3) 122.2(16)
C(4) C(3) H(3) 117.5(16)
C(3) C(4) H(4) 122.1(14)
C(5) C(4) H(4) 119.6(14)
C(6) C(7) H(5) 121.5(14)
C(8) C(7) H(5) 121.1(14)
C(7) C(8) H(6) 117.6(15)
C(9) C(8) H(6) 120.8(15)
C(8) C(9) H(7) 119.6(17)
C(10) C(9) H(7) 123.1(17)
C(11) C(12) H(8) 110.4(18)
C(11) C(12) H(9) 118.3(16)
C(11) C(12) H(10) 106.5(16)
H(8) C(12) H(9) 109(2)
H(8) C(12) H(10) 101(2)
H(9) C(12) H(10) 109(2)
C(11) C(13) H(11) 109.5(14)
C(11) C(13) H(12) 116.5(18)
C(11) C(13) H(13) 108.7(17)
H(11) C(13) H(12) 109(2)
H(11) C(13) H(13) 108(2)
H(12) C(13) H(13) 105(2)
C(11) C(14) H(14) 112.3(17)
C(11) C(14) H(15) 107.6(16)
C(11) C(14) H(16) 115.2(16)
H(14) C(14) H(15) 105(2)
H(14) C(14) H(16) 109(2)
H(15) C(14) H(16) 107(2)

loop_
_geom_bond_atom_site_label_1
_geom_bond_atom_site_label_2
_geom_bond_distance
Cu(1) Cl(1) 2.2012(18)
Cu(1) Cl(2) 2.414(2)
Cu(1) O(1) 2.1093(14)
Cu(1) N(1) 2.0539(18)
Cu(1) N(2) 1.9438(17)
O(1) N(3) 1.295(2)
N(1) C(1) 1.337(2)
N(1) C(5) 1.359(2)
N(2) C(6) 1.350(2)
N(2) C(10) 1.337(2)
N(3) C(10) 1.409(2)
N(3) C(11) 1.518(2)
C(1) C(2) 1.396(3)
C(2) C(3) 1.378(3)
C(3) C(4) 1.385(3)
C(4) C(5) 1.394(2)
C(5) C(6) 1.475(2)
C(6) C(7) 1.385(2)
C(7) C(8) 1.394(3)
C(8) C(9) 1.390(3)
C(9) C(10) 1.395(2)
C(11) C(12) 1.525(3)
C(11) C(13) 1.521(3)
C(11) C(14) 1.531(3)
C(1) H(1) 0.96(2)
C(2) H(2) 0.93(2)
C(3) H(3) 0.97(2)
C(4) H(4) 0.91(2)
C(7) H(5) 0.96(2)
C(8) H(6) 0.93(2)
C(9) H(7) 0.84(2)
C(12) H(8) 0.86(2)
C(12) H(9) 0.96(2)
C(12) H(10) 0.97(2)
C(13) H(11) 1.01(2)
C(13) H(12) 0.96(3)
C(13) H(13) 0.95(2)
C(14) H(14) 1.00(2)
C(14) H(15) 0.93(2)
C(14) H(16) 0.95(2)

loop_
_geom_contact_atom_site_label_1
_geom_contact_atom_site_label_2
_geom_contact_distance
_geom_contact_site_symmetry_2
Cl(1) C(8) 3.515(2) 54501
Cl(1) C(9) 3.480(2) 54501
Cl(2) C(2) 3.554(2) 55502
Cl(2) C(7) 3.536(2) 54502
Cl(2) C(9) 3.557(2) 55504
N(1) C(5) 3.425(2) 55503
N(1) C(6) 3.458(2) 55503
N(2) C(2) 3.489(2) 55502
N(2) C(2) 3.442(2) 55503
N(2) C(3) 3.563(2) 55503
C(1) C(6) 3.383(3) 54502
C(1) C(6) 3.347(2) 55503
C(1) C(7) 3.281(3) 54502
C(1) C(7) 3.406(3) 55503
C(2) Cl(2) 3.554(2) 54502
C(2) N(2) 3.489(2) 54502
C(2) N(2) 3.442(2) 55503
C(2) C(6) 3.454(2) 54502
C(2) C(7) 3.488(2) 54502
C(2) C(8) 3.556(3) 54502
C(2) C(9) 3.534(3) 55503
C(2) C(10) 3.574(3) 54502
C(2) C(10) 3.349(3) 55503
C(3) N(2) 3.563(2) 55503
C(3) C(13) 3.504(3) 45501
C(5) N(1) 3.425(2) 55503
C(6) N(1) 3.458(2) 55503
C(6) C(1) 3.383(3) 55502
C(6) C(1) 3.347(2) 55503
C(6) C(2) 3.454(2) 55502
C(7) Cl(2) 3.536(2) 55502
C(7) C(1) 3.281(3) 55502
C(7) C(1) 3.406(3) 55503
C(7) C(2) 3.488(2) 55502
C(8) Cl(1) 3.515(2) 56501
C(8) C(2) 3.556(3) 55502
C(8) C(8) 3.517(2) 56503
C(9) Cl(1) 3.480(2) 56501
C(9) Cl(2) 3.557(2) 55404
C(9) C(2) 3.534(3) 55503
C(10) C(2) 3.574(3) 55502
C(10) C(2) 3.349(3) 55503
C(13) C(3) 3.504(3) 65501
Cl(1) H(4) 3.50(2) 54502
Cl(1) H(4) 3.40(2) 55503
Cl(1) H(5) 3.42(2) 55503
Cl(1) H(6) 2.95(2) 54501
Cl(1) H(7) 2.93(2) 54501
Cl(1) H(9) 3.48(2) 54501
Cl(1) H(11) 3.57(2) 64502
Cl(1) H(13) 3.53(3) 65503
Cl(1) H(15) 3.17(2) 65503
Cl(2) H(2) 2.66(2) 55502
Cl(2) H(4) 3.13(2) 54502
Cl(2) H(5) 2.63(2) 54502
Cl(2) H(7) 3.17(2) 55504
Cl(2) H(8) 2.92(2) 64502
Cl(2) H(13) 3.17(2) 64502
Cl(2) H(16) 2.95(2) 55504
O(1) H(3) 3.43(2) 55503
O(1) H(8) 3.15(2) 64502
O(1) H(10) 3.52(2) 64502
O(1) H(12) 2.88(3) 65503
O(1) H(14) 3.53(2) 65503
N(1) H(5) 3.49(2) 54502
N(2) H(2) 3.02(2) 55502
N(3) H(3) 3.56(2) 55503
N(3) H(12) 3.52(3) 65503
C(1) H(5) 3.38(2) 54502
C(1) H(6) 3.49(2) 54501
C(3) H(9) 3.55(2) 54502
C(3) H(11) 3.44(2) 45501
C(3) H(12) 3.20(3) 45501
C(3) H(13) 3.19(2) 45501
C(3) H(14) 3.59(2) 55503
C(4) H(1) 3.45(2) 55502
C(4) H(13) 3.10(2) 45501
C(5) H(1) 3.29(2) 55502
C(6) H(1) 3.21(2) 55502
C(6) H(1) 3.52(2) 55503
C(6) H(2) 3.26(2) 55502
C(7) H(1) 3.38(2) 55502
C(7) H(1) 3.20(2) 55503
C(7) H(6) 2.97(2) 56503
C(8) H(1) 3.42(2) 56501
C(8) H(1) 3.42(2) 55503
C(8) H(5) 3.35(2) 56503
C(8) H(6) 2.92(2) 56503
C(9) H(2) 3.27(2) 55503
C(9) H(3) 3.57(2) 55502
C(10) H(2) 3.19(2) 55502
C(10) H(2) 3.37(2) 55503
C(12) H(3) 3.31(3) 55502
C(12) H(11) 2.90(2) 65502
C(12) H(14) 3.39(3) 55504
C(12) H(15) 3.43(2) 66503
C(12) H(16) 3.55(2) 66503
C(13) H(3) 2.70(2) 65501
C(13) H(4) 3.29(2) 65501
C(13) H(9) 3.34(2) 64502
C(13) H(12) 3.45(3) 65503
C(14) H(9) 3.58(2) 66503
C(14) H(10) 3.31(2) 55404
C(14) H(15) 3.31(2) 66503
C(14) H(16) 3.49(2) 66503
H(1) C(4) 3.45(2) 54502
H(1) C(5) 3.29(2) 54502
H(1) C(6) 3.21(2) 54502
H(1) C(6) 3.52(2) 55503
H(1) C(7) 3.38(2) 54502
H(1) C(7) 3.20(2) 55503
H(1) C(8) 3.42(2) 54501
H(1) C(8) 3.42(2) 55503
H(1) H(4) 3.36(3) 54502
H(1) H(5) 3.41(3) 54502
H(1) H(5) 3.38(3) 55503
H(1) H(6) 2.60(3) 54501
H(2) Cl(2) 2.66(2) 54502
H(2) N(2) 3.02(2) 54502
H(2) C(6) 3.26(2) 54502
H(2) C(9) 3.27(2) 55503
H(2) C(10) 3.19(2) 54502
H(2) C(10) 3.37(2) 55503
H(2) H(7) 3.43(3) 55503
H(2) H(14) 3.36(3) 55503
H(2) H(16) 3.14(3) 55503
H(3) O(1) 3.43(2) 55503
H(3) N(3) 3.56(2) 55503
H(3) C(9) 3.57(2) 54502
H(3) C(12) 3.31(3) 54502
H(3) C(13) 2.70(2) 45501
H(3) H(7) 3.59(4) 54502
H(3) H(9) 2.83(4) 54502
H(3) H(10) 2.89(3) 54502
H(3) H(11) 2.57(3) 45501
H(3) H(12) 2.39(4) 45501
H(3) H(13) 2.59(4) 45501
H(3) H(14) 2.94(3) 55503
H(4) Cl(1) 3.50(2) 55502
H(4) Cl(1) 3.40(2) 55503
H(4) Cl(2) 3.13(2) 55502
H(4) C(13) 3.29(2) 45501
H(4) H(1) 3.36(3) 55502
H(4) H(11) 3.49(3) 45501
H(4) H(12) 3.38(3) 45501
H(4) H(13) 2.50(3) 45501
H(5) Cl(1) 3.42(2) 55503
H(5) Cl(2) 2.63(2) 55502
H(5) N(1) 3.49(2) 55502
H(5) C(1) 3.38(2) 55502
H(5) C(8) 3.35(2) 56503
H(5) H(1) 3.41(3) 55502
H(5) H(1) 3.38(3) 55503
H(5) H(6) 2.67(3) 56503
H(6) Cl(1) 2.95(2) 56501
H(6) C(1) 3.49(2) 56501
H(6) C(7) 2.97(2) 56503
H(6) C(8) 2.92(2) 56503
H(6) H(1) 2.60(3) 56501
H(6) H(5) 2.67(3) 56503
H(6) H(6) 2.53(3) 56503
H(7) Cl(1) 2.93(2) 56501
H(7) Cl(2) 3.17(2) 55404
H(7) H(2) 3.43(3) 55503
H(7) H(3) 3.59(4) 55502
H(7) H(15) 3.37(3) 66503
H(8) Cl(2) 2.92(2) 65502
H(8) O(1) 3.15(2) 65502
H(8) H(11) 2.80(3) 65502
H(8) H(14) 3.56(4) 55504
H(8) H(15) 3.30(3) 66503
H(8) H(16) 3.08(3) 66503
H(9) Cl(1) 3.48(2) 56501
H(9) C(3) 3.55(2) 55502
H(9) C(13) 3.34(2) 65502
H(9) C(14) 3.58(2) 66503
H(9) H(3) 2.83(4) 55502
H(9) H(11) 2.41(3) 65502
H(9) H(12) 3.51(4) 65502
H(9) H(15) 2.94(3) 66503
H(9) H(16) 3.42(3) 66503
H(10) O(1) 3.52(2) 65502
H(10) C(14) 3.31(2) 55504
H(10) H(3) 2.89(3) 55502
H(10) H(11) 2.94(3) 65502
H(10) H(12) 3.40(4) 65502
H(10) H(14) 2.44(4) 55504
H(10) H(15) 3.48(3) 55504
H(10) H(16) 3.48(3) 55504
H(11) Cl(1) 3.57(2) 65502
H(11) C(3) 3.44(2) 65501
H(11) C(12) 2.90(2) 64502
H(11) H(3) 2.57(3) 65501
H(11) H(4) 3.49(3) 65501
H(11) H(8) 2.80(3) 64502
H(11) H(9) 2.41(3) 64502
H(11) H(10) 2.94(3) 64502
H(12) O(1) 2.88(3) 65503
H(12) N(3) 3.52(3) 65503
H(12) C(3) 3.20(3) 65501
H(12) C(13) 3.45(3) 65503
H(12) H(3) 2.39(4) 65501
H(12) H(4) 3.38(3) 65501
H(12) H(9) 3.51(4) 64502
H(12) H(10) 3.40(4) 64502
H(12) H(12) 2.62(4) 65503
H(12) H(14) 2.95(4) 65503
H(13) Cl(1) 3.53(2) 65503
H(13) Cl(2) 3.17(2) 65502
H(13) C(3) 3.19(2) 65501
H(13) C(4) 3.10(2) 65501
H(13) H(3) 2.59(4) 65501
H(13) H(4) 2.50(3) 65501
H(14) O(1) 3.53(2) 65503
H(14) C(3) 3.59(2) 55503
H(14) C(12) 3.39(3) 55404
H(14) H(2) 3.36(3) 55503
H(14) H(3) 2.94(3) 55503
H(14) H(8) 3.56(4) 55404
H(14) H(10) 2.44(4) 55404
H(14) H(12) 2.95(4) 65503
H(15) Cl(1) 3.17(2) 65503
H(15) C(12) 3.43(2) 66503
H(15) C(14) 3.31(2) 66503
H(15) H(7) 3.37(3) 66503
H(15) H(8) 3.30(3) 66503
H(15) H(9) 2.94(3) 66503
H(15) H(10) 3.48(3) 55404
H(15) H(15) 3.01(3) 66503
H(15) H(16) 2.83(3) 66503
H(16) Cl(2) 2.95(2) 55404
H(16) C(12) 3.55(2) 66503
H(16) C(14) 3.49(2) 66503
H(16) H(2) 3.14(3) 55503
H(16) H(8) 3.08(3) 66503
H(16) H(9) 3.42(3) 66503
H(16) H(10) 3.48(3) 55404
H(16) H(15) 2.83(3) 66503
H(16) H(16) 3.39(3) 66503

loop_
_geom_torsion_atom_site_label_1
_geom_torsion_atom_site_label_2
_geom_torsion_atom_site_label_3
_geom_torsion_atom_site_label_4
_geom_torsion
Cl(1) Cu(1) O(1) N(3) 166.40(13)
Cl(1) Cu(1) N(1) C(1) 21.77(18)
Cl(1) Cu(1) N(1) C(5) -165.39(13)
Cl(1) Cu(1) N(2) C(6) 97.86(19)
Cl(1) Cu(1) N(2) C(10) -83.4(2)
Cl(2) Cu(1) O(1) N(3) -87.51(13)
Cl(2) Cu(1) N(1) C(1) -85.44(18)
Cl(2) Cu(1) N(1) C(5) 87.40(14)
Cl(2) Cu(1) N(2) C(6) -90.97(15)
Cl(2) Cu(1) N(2) C(10) 87.79(16)
O(1) Cu(1) N(1) C(1) 152.39(16)
O(1) Cu(1) N(1) C(5) -34.8(2)
N(1) Cu(1) O(1) N(3) 35.4(2)
O(1) Cu(1) N(2) C(6) 175.25(16)
O(1) Cu(1) N(2) C(10) -6.00(15)
N(2) Cu(1) O(1) N(3) 9.00(13)
N(1) Cu(1) N(2) C(6) 6.95(15)
N(1) Cu(1) N(2) C(10) -174.29(17)
N(2) Cu(1) N(1) C(1) 178.45(19)
N(2) Cu(1) N(1) C(5) -8.72(14)
Cu(1) O(1) N(3) C(10) -10.7(2)
Cu(1) O(1) N(3) C(11) 169.37(14)
Cu(1) N(1) C(1) C(2) 172.12(16)
Cu(1) N(1) C(5) C(4) -171.89(16)
Cu(1) N(1) C(5) C(6) 9.0(2)
C(1) N(1) C(5) C(4) 1.6(3)
C(1) N(1) C(5) C(6) -177.45(18)
C(5) N(1) C(1) C(2) -0.4(3)
Cu(1) N(2) C(6) C(5) -4.1(2)
Cu(1) N(2) C(6) C(7) 177.43(15)
Cu(1) N(2) C(10) N(3) 2.3(2)
Cu(1) N(2) C(10) C(9) -178.76(16)
C(6) N(2) C(10) N(3) -178.96(18)
C(6) N(2) C(10) C(9) -0.0(2)
C(10) N(2) C(6) C(5) 177.21(18)
C(10) N(2) C(6) C(7) -1.3(3)
O(1) N(3) C(10) N(2) 6.0(2)
O(1) N(3) C(10) C(9) -172.8(2)
O(1) N(3) C(11) C(12) -126.64(19)
O(1) N(3) C(11) C(13) -8.8(2)
O(1) N(3) C(11) C(14) 109.2(2)
C(10) N(3) C(11) C(12) 53.5(2)
C(10) N(3) C(11) C(13) 171.4(2)
C(10) N(3) C(11) C(14) -70.7(2)
C(11) N(3) C(10) N(2) -174.07(19)
C(11) N(3) C(10) C(9) 7.1(3)
N(1) C(1) C(2) C(3) -1.0(3)
C(1) C(2) C(3) C(4) 1.3(3)
C(2) C(3) C(4) C(5) -0.2(3)
C(3) C(4) C(5) N(1) -1.3(3)
C(3) C(4) C(5) C(6) 177.7(2)
N(1) C(5) C(6) N(2) -3.6(2)
N(1) C(5) C(6) C(7) 174.8(2)
C(4) C(5) C(6) N(2) 177.33(19)
C(4) C(5) C(6) C(7) -4.2(3)
N(2) C(6) C(7) C(8) 1.0(3)
C(5) C(6) C(7) C(8) -177.36(19)
C(6) C(7) C(8) C(9) 0.7(3)
C(7) C(8) C(9) C(10) -2.0(3)
C(8) C(9) C(10) N(2) 1.6(3)
C(8) C(9) C(10) N(3) -179.6(2)
Cu(1) N(1) C(1) H(1) -8.6(15)
C(5) N(1) C(1) H(1) 178.8(8)
N(1) C(1) C(2) H(2) -176.7(17)
H(1) C(1) C(2) C(3) 179.7(16)
H(1) C(1) C(2) H(2) 4(2)
C(1) C(2) C(3) H(3) -176(2)
H(2) C(2) C(3) C(4) 176.8(18)
H(2) C(2) C(3) H(3) -1.0(19)
C(2) C(3) C(4) H(4) -177.7(17)
H(3) C(3) C(4) C(5) 177.7(19)
H(3) C(3) C(4) H(4) 0(2)
H(4) C(4) C(5) N(1) 176.3(17)
H(4) C(4) C(5) C(6) -4.7(17)
N(2) C(6) C(7) H(5) -177.5(17)
C(5) C(6) C(7) H(5) 4.2(17)
C(6) C(7) C(8) H(6) -179.0(17)
H(5) C(7) C(8) C(9) 179.1(17)
H(5) C(7) C(8) H(6) -0.6(18)
C(7) C(8) C(9) H(7) 178.4(11)
H(6) C(8) C(9) C(10) 177.7(18)
H(6) C(8) C(9) H(7) -2(2)
H(7) C(9) C(10) N(2) -178(2)
H(7) C(9) C(10) N(3) 0(2)
N(3) C(11) C(12) H(8) 165.9(19)
N(3) C(11) C(12) H(9) -67.1(19)
N(3) C(11) C(12) H(10) 56.6(15)
N(3) C(11) C(13) H(11) -62.7(15)
N(3) C(11) C(13) H(12) 62(2)
N(3) C(11) C(13) H(13) 179.8(14)
N(3) C(11) C(14) H(14) -60.5(16)
N(3) C(11) C(14) H(15) -175.6(17)
N(3) C(11) C(14) H(16) 64.7(18)
C(12) C(11) C(13) H(11) 55.6(15)
C(12) C(11) C(13) H(12) -180(2)
C(12) C(11) C(13) H(13) -61.9(19)
C(13) C(11) C(12) H(8) 48.4(19)
C(13) C(11) C(12) H(9) 175.5(19)
C(13) C(11) C(12) H(10) -60.9(15)
C(12) C(11) C(14) H(14) 178.0(16)
C(12) C(11) C(14) H(15) 62.9(17)
C(12) C(11) C(14) H(16) -56.8(18)
C(14) C(11) C(12) H(8) -73.1(19)
C(14) C(11) C(12) H(9) 53.9(19)
C(14) C(11) C(12) H(10) 177.6(15)
C(13) C(11) C(14) H(14) 56.7(16)
C(13) C(11) C(14) H(15) -58.5(17)
C(13) C(11) C(14) H(16) -178.1(18)
C(14) C(11) C(13) H(11) 179.9(15)
C(14) C(11) C(13) H(12) -56(2)
C(14) C(11) C(13) H(13) 62.4(19)
